data_4314389
loop_
_publ_author_name
'Michael U. Triller'
'Daniel Pursche'
'Wen-Yuan Hsieh'
'Vincent L. Pecoraro'
'Annette Rompel'
'Bernt Krebs'

_publ_section_title
;
 Catalytic Oxidation of 3,5-Di-tert-butylcatechol by a Series of
 Mononuclear Manganese Complexes: Synthesis, Structure, and Kinetic
 Investigation
;
_journal_name_full 'Inorganic Chemistry'
_journal_page_first 6274
_journal_page_last 6283
_journal_paper_doi 10.1021/ic0347788
_journal_volume 42
_journal_year 2003
_chemical_formula_moiety '[Mn(mimppa)(tcc)] . 2 CHCl3'
_chemical_formula_sum 'C25 H19 Cl10 Mn N4 O3'
_chemical_formula_weight 832.88
_chemical_melting_point 493
_chemical_name_common 'manganese(III)tetrachlorocatechol monomer'
_chemical_name_systematic
; 
 manganesetetrachlorocatechol((1-methylimidazol-2-yl)methyl)
((2-pyridyl)methyl)-2-hydroxyphenylamine) 
;
_space_group_IT_number 14
_symmetry_cell_setting monoclinic
_symmetry_space_group_name_Hall '-P 2yn'
_symmetry_space_group_name_H-M 'P 1 21/n 1'
_atom_sites_solution_hydrogens geom
_atom_sites_solution_primary direct
_atom_sites_solution_secondary difmap
_audit_creation_method SHELXL-97
_cell_angle_alpha 90.00
_cell_angle_beta 101.50(3)
_cell_angle_gamma 90.00
_cell_formula_units_Z 4
_cell_length_a 13.417(3)
_cell_length_b 13.930(3)
_cell_length_c 17.497(3)
_cell_measurement_temperature 100(2)
_cell_volume 3204.5(12)
_computing_cell_refinement 'SMART/SAINT software package, Bruker Nonius'
_computing_data_collection 'SMART software package, Bruker Nonius'
_computing_data_reduction 'G. M. Sheldrick, Shelxltl Plus, Siemens Analytical X-ray Instruments 1990'
_computing_structure_refinement 'SHELXL-97 (Sheldrick, 1997)'
_computing_structure_solution 'SHELXS-97 (Sheldrick, 1990)'
_diffrn_ambient_temperature 100(2)
_diffrn_measured_fraction_theta_full 0.953
_diffrn_measured_fraction_theta_max 0.954
_diffrn_measurement_device_type 'Bruker AXS Smart 6000 CCD'
_diffrn_measurement_method omega-scan
_diffrn_radiation_monochromator none
_diffrn_radiation_source 'fine-focus sealed tube'
_diffrn_radiation_type CuK\a
_diffrn_radiation_wavelength 1.54184
_diffrn_reflns_av_R_equivalents 0.0645
_diffrn_reflns_av_sigmaI/netI 0.1035
_diffrn_reflns_limit_h_max 15
_diffrn_reflns_limit_h_min -14
_diffrn_reflns_limit_k_max 14
_diffrn_reflns_limit_k_min -16
_diffrn_reflns_limit_l_max 21
_diffrn_reflns_limit_l_min -19
_diffrn_reflns_number 18412
_diffrn_reflns_theta_full 71.63
_diffrn_reflns_theta_max 71.63
_diffrn_reflns_theta_min 3.81
_exptl_absorpt_coefficient_mu 11.342
_exptl_absorpt_correction_type 'Program sadabs, SAINT software package, Bruker Nonius, Karlsruhe'
_exptl_crystal_colour green
_exptl_crystal_density_diffrn 1.726
_exptl_crystal_density_meas ?
_exptl_crystal_density_method 'not measured'
_exptl_crystal_description rhombic
_exptl_crystal_F_000 1664
_exptl_crystal_size_max 0.26
_exptl_crystal_size_mid 0.13
_exptl_crystal_size_min 0.11
_refine_diff_density_max 0.703
_refine_diff_density_min -0.485
_refine_diff_density_rms 0.088
_refine_ls_extinction_method none
_refine_ls_goodness_of_fit_ref 0.831
_refine_ls_hydrogen_treatment mixed
_refine_ls_matrix_type full
_refine_ls_number_parameters 388
_refine_ls_number_reflns 5971
_refine_ls_number_restraints 0
_refine_ls_restrained_S_all 0.831
_refine_ls_R_factor_all 0.0757
_refine_ls_R_factor_gt 0.0447
_refine_ls_shift/su_max 0.001
_refine_ls_shift/su_mean 0.000
_refine_ls_structure_factor_coef Fsqd
_refine_ls_weighting_details 'calc w=1/[\s^2^(Fo^2^)+(0.0298P)^2^+0.0000P] where P=(Fo^2^+2Fc^2^)/3'
_refine_ls_weighting_scheme calc
_refine_ls_wR_factor_gt 0.0835
_refine_ls_wR_factor_ref 0.0896
_reflns_number_gt 3739
_reflns_number_total 5971
_reflns_threshold_expression >2sigma(I)
_cod_data_source_file ic0347788si20030711_042806_5.cif
_cod_data_source_block complex6
_cod_depositor_comments
;
The following automatic conversions were performed:

'_exptl_crystal_density_meas' value 'not measured' was changed to '?'
- the value is perceived as not measured.

Automatic conversion script
Id: cif_fix_values 3008 2015-01-20 13:52:24Z robertas 
;
_cod_original_cell_volume 3204.5(11)
_cod_database_code 4314389

loop_
_symmetry_equiv_pos_as_xyz
'x, y, z'
'-x+1/2, y+1/2, -z+1/2'
'-x, -y, -z'
'x-1/2, -y-1/2, z-1/2'

loop_
_atom_site_label
_atom_site_type_symbol
_atom_site_fract_x
_atom_site_fract_y
_atom_site_fract_z
_atom_site_U_iso_or_equiv
_atom_site_adp_type
_atom_site_occupancy
_atom_site_symmetry_multiplicity
_atom_site_calc_flag
_atom_site_refinement_flags
_atom_site_disorder_assembly
_atom_site_disorder_group
Mn1 Mn 0.12807(5) 0.61884(5) 0.16599(4) 0.01434(15) Uani 1 1 d . . .
O1 O -0.01035(19) 0.64527(18) 0.14585(15) 0.0160(6) Uani 1 1 d . . .
O2 O 0.14845(19) 0.72449(18) 0.09740(15) 0.0175(6) Uani 1 1 d . . .
O3 O 0.27017(19) 0.60065(18) 0.18031(15) 0.0171(6) Uani 1 1 d . . .
N1 N 0.0865(3) 0.5259(2) 0.26456(19) 0.0214(8) Uani 1 1 d . . .
N2 N 0.1049(2) 0.4783(2) 0.1180(2) 0.0215(8) Uani 1 1 d . . .
N3 N 0.0678(3) 0.3241(3) 0.1220(2) 0.0329(10) Uani 1 1 d . . .
N4 N 0.1520(2) 0.7098(3) 0.2735(2) 0.0230(9) Uani 1 1 d . . .
C1 C 0.1021(3) 0.4216(3) 0.2494(3) 0.0321(12) Uani 1 1 d . . .
H1A H 0.1708 0.4012 0.2763 0.038 Uiso 1 1 calc R . .
H1B H 0.0513 0.3823 0.2694 0.038 Uiso 1 1 calc R . .
C2 C 0.0904(3) 0.4083(3) 0.1642(3) 0.0259(11) Uani 1 1 d . . .
C3 C 0.0935(3) 0.4400(3) 0.0450(3) 0.0269(11) Uani 1 1 d . . .
H3A H 0.1009 0.4749 -0.0002 0.032 Uiso 1 1 calc R . .
C4 C 0.0704(3) 0.3457(3) 0.0457(2) 0.0265(11) Uani 1 1 d . . .
H4A H 0.0583 0.3031 0.0024 0.032 Uiso 1 1 calc R . .
C5 C 0.0476(4) 0.2339(3) 0.1523(3) 0.0492(15) Uani 1 1 d . . .
H5A H 0.0506 0.2395 0.2086 0.074 Uiso 1 1 calc R . .
H5B H 0.0985 0.1873 0.1429 0.074 Uiso 1 1 calc R . .
H5C H -0.0203 0.2121 0.1266 0.074 Uiso 1 1 calc R . .
C6 C 0.1462(3) 0.5581(3) 0.3393(2) 0.0279(11) Uani 1 1 d . . .
H6A H 0.2164 0.5330 0.3462 0.034 Uiso 1 1 calc R . .
H6B H 0.1155 0.5335 0.3824 0.034 Uiso 1 1 calc R . .
C7 C 0.1480(3) 0.6650(3) 0.3410(2) 0.0254(11) Uani 1 1 d . . .
C8 C 0.1503(3) 0.7155(3) 0.4098(3) 0.0350(13) Uani 1 1 d . . .
H8A H 0.1458 0.6828 0.4566 0.042 Uiso 1 1 calc R . .
C9 C 0.1588(3) 0.8108(3) 0.4088(3) 0.0371(13) Uani 1 1 d . . .
H9A H 0.1607 0.8464 0.4553 0.045 Uiso 1 1 calc R . .
C10 C 0.1649(3) 0.8588(3) 0.3394(3) 0.0258(11) Uani 1 1 d . . .
H10A H 0.1724 0.9266 0.3383 0.031 Uiso 1 1 calc R . .
C11 C 0.1598(3) 0.8048(3) 0.2737(3) 0.0292(11) Uani 1 1 d . . .
H11A H 0.1619 0.8366 0.2261 0.035 Uiso 1 1 calc R . .
C12 C -0.0224(3) 0.5479(3) 0.2559(2) 0.0170(9) Uani 1 1 d . . .
C13 C -0.0797(3) 0.5113(3) 0.3074(2) 0.0243(11) Uani 1 1 d . . .
H13A H -0.0489 0.4700 0.3486 0.029 Uiso 1 1 calc R . .
C14 C -0.1811(3) 0.5351(3) 0.2988(3) 0.0268(11) Uani 1 1 d . . .
H14A H -0.2202 0.5111 0.3343 0.032 Uiso 1 1 calc R . .
C15 C -0.2253(3) 0.5943(3) 0.2379(3) 0.0246(11) Uani 1 1 d . . .
H15A H -0.2953 0.6103 0.2315 0.029 Uiso 1 1 calc R . .
C16 C -0.1689(3) 0.6304(3) 0.1862(2) 0.0208(10) Uani 1 1 d . . .
H16A H -0.2009 0.6700 0.1443 0.025 Uiso 1 1 calc R . .
C17 C -0.0654(3) 0.6091(3) 0.1950(2) 0.0155(9) Uani 1 1 d . . .
Cl1 Cl 0.49284(8) 0.58354(7) 0.19567(6) 0.0230(2) Uani 1 1 d . . .
Cl2 Cl 0.58707(8) 0.74820(8) 0.10723(7) 0.0312(3) Uani 1 1 d . . .
Cl3 Cl 0.44077(8) 0.89405(7) 0.00353(6) 0.0218(2) Uani 1 1 d . . .
Cl4 Cl 0.20559(8) 0.88285(7) -0.00145(6) 0.0234(2) Uani 1 1 d . . .
C18 C 0.2470(3) 0.7338(3) 0.0967(2) 0.0145(9) Uani 1 1 d . . .
C19 C 0.3141(3) 0.6674(3) 0.1423(2) 0.0149(9) Uani 1 1 d . . .
C20 C 0.4164(3) 0.6717(3) 0.1433(2) 0.0156(9) Uani 1 1 d . . .
C21 C 0.4568(3) 0.7416(3) 0.1018(2) 0.0171(9) Uani 1 1 d . . .
C22 C 0.3926(3) 0.8069(3) 0.0576(2) 0.0183(10) Uani 1 1 d . . .
C23 C 0.2883(3) 0.8023(3) 0.0552(2) 0.0154(9) Uani 1 1 d . . .
Cl5 Cl 0.91331(9) 0.86999(8) 0.20326(7) 0.0326(3) Uani 1 1 d . . .
Cl6 Cl 1.02890(10) 0.98220(8) 0.11288(8) 0.0420(3) Uani 1 1 d . . .
Cl7 Cl 0.85507(10) 0.87218(9) 0.03561(7) 0.0485(4) Uani 1 1 d . . .
C24 C 0.9590(3) 0.8762(3) 0.1162(2) 0.0278(11) Uani 1 1 d . . .
H24A H 1.0043 0.8198 0.1134 0.033 Uiso 1 1 calc R . .
Cl8 Cl 0.64967(13) 0.29278(10) 0.13210(9) 0.0662(5) Uani 1 1 d . . .
Cl9 Cl 0.82576(10) 0.37604(10) 0.08857(9) 0.0534(4) Uani 1 1 d . . .
Cl10 Cl 0.62878(11) 0.45942(10) 0.03420(8) 0.0573(4) Uani 1 1 d . . .
C25 C 0.7066(4) 0.3996(3) 0.1114(3) 0.0364(13) Uani 1 1 d . . .
H25A H 0.7166 0.4416 0.1586 0.044 Uiso 1 1 calc R . .

loop_
_atom_site_aniso_label
_atom_site_aniso_U_11
_atom_site_aniso_U_22
_atom_site_aniso_U_33
_atom_site_aniso_U_23
_atom_site_aniso_U_13
_atom_site_aniso_U_12
Mn1 0.0111(4) 0.0159(4) 0.0166(3) 0.0038(3) 0.0043(3) 0.0012(3)
O1 0.0114(16) 0.0184(16) 0.0188(15) 0.0035(12) 0.0042(12) 0.0005(11)
O2 0.0116(16) 0.0202(16) 0.0213(16) 0.0101(13) 0.0049(12) 0.0014(11)
O3 0.0128(15) 0.0193(17) 0.0209(15) 0.0077(13) 0.0074(12) 0.0012(12)
N1 0.016(2) 0.030(2) 0.0179(19) 0.0046(17) 0.0024(15) 0.0005(16)
N2 0.015(2) 0.017(2) 0.032(2) 0.0016(17) 0.0039(16) 0.0000(15)
N3 0.027(3) 0.030(3) 0.040(3) 0.006(2) 0.0032(19) 0.0021(18)
N4 0.013(2) 0.026(2) 0.029(2) -0.0076(18) -0.0005(16) -0.0008(15)
C1 0.024(3) 0.029(3) 0.045(3) 0.014(2) 0.014(2) 0.009(2)
C2 0.013(2) 0.022(3) 0.042(3) -0.005(2) 0.003(2) -0.0003(19)
C3 0.026(3) 0.028(3) 0.027(3) -0.001(2) 0.004(2) 0.010(2)
C4 0.032(3) 0.032(3) 0.014(2) -0.006(2) -0.002(2) 0.007(2)
C5 0.058(4) 0.032(3) 0.053(4) -0.001(3) -0.003(3) -0.004(3)
C6 0.014(3) 0.045(3) 0.024(3) 0.008(2) 0.0033(19) -0.001(2)
C7 0.009(2) 0.048(3) 0.018(2) -0.012(2) 0.0012(18) 0.001(2)
C8 0.021(3) 0.043(3) 0.042(3) -0.004(3) 0.009(2) -0.001(2)
C9 0.020(3) 0.029(3) 0.061(4) -0.004(3) 0.005(3) -0.004(2)
C10 0.013(3) 0.020(3) 0.042(3) -0.003(2) 0.001(2) -0.0032(18)
C11 0.014(3) 0.034(3) 0.039(3) 0.001(2) 0.003(2) 0.000(2)
C12 0.016(2) 0.017(2) 0.019(2) -0.0009(18) 0.0043(18) -0.0027(17)
C13 0.023(3) 0.031(3) 0.018(2) 0.003(2) 0.0018(19) -0.001(2)
C14 0.023(3) 0.034(3) 0.027(3) -0.002(2) 0.012(2) -0.011(2)
C15 0.010(2) 0.031(3) 0.033(3) -0.006(2) 0.0057(19) -0.0049(19)
C16 0.015(2) 0.025(3) 0.021(2) -0.003(2) 0.0012(18) 0.0019(18)
C17 0.014(2) 0.014(2) 0.019(2) -0.0088(18) 0.0031(17) -0.0044(17)
Cl1 0.0140(6) 0.0240(6) 0.0311(6) 0.0095(5) 0.0045(4) 0.0042(4)
Cl2 0.0150(6) 0.0342(7) 0.0464(7) 0.0136(6) 0.0111(5) -0.0011(5)
Cl3 0.0252(6) 0.0196(6) 0.0232(5) 0.0038(5) 0.0111(4) -0.0042(4)
Cl4 0.0238(6) 0.0218(6) 0.0251(5) 0.0106(5) 0.0063(4) 0.0046(5)
C18 0.012(2) 0.015(2) 0.018(2) -0.0019(18) 0.0060(17) 0.0019(16)
C19 0.017(2) 0.016(2) 0.012(2) 0.0000(17) 0.0040(17) 0.0000(17)
C20 0.012(2) 0.015(2) 0.019(2) 0.0016(18) 0.0040(17) 0.0038(16)
C21 0.016(2) 0.016(2) 0.021(2) -0.0036(19) 0.0075(18) 0.0004(17)
C22 0.021(3) 0.020(3) 0.016(2) 0.0027(18) 0.0091(18) -0.0024(18)
C23 0.018(2) 0.013(2) 0.015(2) 0.0025(17) 0.0032(17) 0.0040(17)
Cl5 0.0317(7) 0.0333(7) 0.0353(7) -0.0009(6) 0.0125(5) -0.0018(5)
Cl6 0.0561(9) 0.0291(7) 0.0476(8) 0.0007(6) 0.0267(7) -0.0033(6)
Cl7 0.0552(9) 0.0432(8) 0.0370(7) -0.0082(6) -0.0150(6) 0.0197(7)
C24 0.032(3) 0.024(3) 0.025(2) -0.003(2) 0.000(2) 0.005(2)
Cl8 0.1117(14) 0.0456(9) 0.0557(10) -0.0113(7) 0.0512(10) -0.0321(9)
Cl9 0.0353(8) 0.0523(9) 0.0704(10) -0.0089(8) 0.0055(7) -0.0038(7)
Cl10 0.0629(11) 0.0547(10) 0.0490(9) -0.0044(7) -0.0022(8) 0.0189(8)
C25 0.052(4) 0.032(3) 0.026(3) -0.004(2) 0.010(2) -0.009(2)

loop_
_atom_type_symbol
_atom_type_description
_atom_type_scat_dispersion_real
_atom_type_scat_dispersion_imag
_atom_type_scat_source
C C 0.0181 0.0091 'International Tables Vol C Tables 4.2.6.8 and 6.1.1.4'
H H 0.0000 0.0000 'International Tables Vol C Tables 4.2.6.8 and 6.1.1.4'
N N 0.0311 0.0180 'International Tables Vol C Tables 4.2.6.8 and 6.1.1.4'
O O 0.0492 0.0322 'International Tables Vol C Tables 4.2.6.8 and 6.1.1.4'
Cl Cl 0.3639 0.7018 'International Tables Vol C Tables 4.2.6.8 and 6.1.1.4'
Mn Mn -0.5299 2.8052 'International Tables Vol C Tables 4.2.6.8 and 6.1.1.4'

loop_
_geom_angle_atom_site_label_1
_geom_angle_atom_site_label_2
_geom_angle_atom_site_label_3
_geom_angle
_geom_angle_site_symmetry_1
_geom_angle_site_symmetry_3
_geom_angle_publ_flag
O1 Mn1 O3 174.98(11) . . ?
O1 Mn1 O2 89.49(11) . . ?
O3 Mn1 O2 85.49(11) . . ?
O1 Mn1 N2 92.62(12) . . ?
O3 Mn1 N2 89.60(12) . . ?
O2 Mn1 N2 118.55(13) . . ?
O1 Mn1 N4 91.02(12) . . ?
O3 Mn1 N4 89.57(12) . . ?
O2 Mn1 N4 94.34(13) . . ?
N2 Mn1 N4 146.92(14) . . ?
O1 Mn1 N1 82.63(12) . . ?
O3 Mn1 N1 102.30(12) . . ?
O2 Mn1 N1 164.75(12) . . ?
N2 Mn1 N1 75.03(13) . . ?
N4 Mn1 N1 72.87(13) . . ?
C17 O1 Mn1 117.6(2) . . ?
C18 O2 Mn1 109.9(2) . . ?
C19 O3 Mn1 111.8(2) . . ?
C6 N1 C12 112.6(3) . . ?
C6 N1 C1 112.7(3) . . ?
C12 N1 C1 110.7(3) . . ?
C6 N1 Mn1 109.0(3) . . ?
C12 N1 Mn1 100.9(2) . . ?
C1 N1 Mn1 110.4(2) . . ?
C2 N2 C3 106.5(4) . . ?
C2 N2 Mn1 118.1(3) . . ?
C3 N2 Mn1 135.2(3) . . ?
C4 N3 C2 106.7(4) . . ?
C4 N3 C5 127.1(4) . . ?
C2 N3 C5 126.2(4) . . ?
C11 N4 C7 118.4(4) . . ?
C11 N4 Mn1 124.5(3) . . ?
C7 N4 Mn1 116.8(3) . . ?
C2 C1 N1 108.0(4) . . ?
N2 C2 N3 110.2(4) . . ?
N2 C2 C1 122.1(4) . . ?
N3 C2 C1 127.6(4) . . ?
C4 C3 N2 110.9(4) . . ?
C3 C4 N3 105.7(4) . . ?
N1 C6 C7 109.2(4) . . ?
N4 C7 C8 121.8(5) . . ?
N4 C7 C6 116.7(4) . . ?
C8 C7 C6 121.4(4) . . ?
C9 C8 C7 118.7(5) . . ?
C8 C9 C10 120.5(5) . . ?
C11 C10 C9 117.6(4) . . ?
N4 C11 C10 123.0(5) . . ?
C13 C12 C17 121.3(4) . . ?
C13 C12 N1 121.5(4) . . ?
C17 C12 N1 117.2(3) . . ?
C14 C13 C12 120.0(4) . . ?
C13 C14 C15 119.4(4) . . ?
C14 C15 C16 120.8(4) . . ?
C15 C16 C17 120.8(4) . . ?
O1 C17 C12 121.5(4) . . ?
O1 C17 C16 120.9(4) . . ?
C12 C17 C16 117.6(4) . . ?
O2 C18 C23 125.2(4) . . ?
O2 C18 C19 116.8(3) . . ?
C23 C18 C19 118.0(4) . . ?
O3 C19 C20 124.1(4) . . ?
O3 C19 C18 115.9(3) . . ?
C20 C19 C18 119.9(4) . . ?
C19 C20 C21 121.3(4) . . ?
C19 C20 Cl1 117.3(3) . . ?
C21 C20 Cl1 121.4(3) . . ?
C22 C21 C20 119.4(4) . . ?
C22 C21 Cl2 120.4(3) . . ?
C20 C21 Cl2 120.2(3) . . ?
C21 C22 C23 119.8(4) . . ?
C21 C22 Cl3 120.4(3) . . ?
C23 C22 Cl3 119.7(3) . . ?
C18 C23 C22 121.5(4) . . ?
C18 C23 Cl4 117.8(3) . . ?
C22 C23 Cl4 120.7(3) . . ?
Cl5 C24 Cl6 110.5(2) . . ?
Cl5 C24 Cl7 109.4(2) . . ?
Cl6 C24 Cl7 109.9(2) . . ?
Cl8 C25 Cl10 110.4(3) . . ?
Cl8 C25 Cl9 110.2(3) . . ?
Cl10 C25 Cl9 110.2(3) . . ?

loop_
_geom_bond_atom_site_label_1
_geom_bond_atom_site_label_2
_geom_bond_distance
_geom_bond_site_symmetry_2
_geom_bond_publ_flag
Mn1 O1 1.857(3) . ?
Mn1 O3 1.890(3) . ?
Mn1 O2 1.952(3) . ?
Mn1 N2 2.128(3) . ?
Mn1 N4 2.236(3) . ?
Mn1 N1 2.312(3) . ?
O1 C17 1.339(4) . ?
O2 C18 1.331(4) . ?
O3 C19 1.345(4) . ?
N1 C6 1.461(5) . ?
N1 C12 1.471(5) . ?
N1 C1 1.499(5) . ?
N2 C2 1.307(5) . ?
N2 C3 1.365(5) . ?
N3 C4 1.376(5) . ?
N3 C2 1.387(5) . ?
N3 C5 1.412(5) . ?
N4 C11 1.328(5) . ?
N4 C7 1.347(5) . ?
C1 C2 1.479(6) . ?
C3 C4 1.350(6) . ?
C6 C7 1.488(6) . ?
C7 C8 1.389(6) . ?
C8 C9 1.332(6) . ?
C9 C10 1.402(6) . ?
C10 C11 1.365(6) . ?
C12 C13 1.393(5) . ?
C12 C17 1.396(5) . ?
C13 C14 1.379(6) . ?
C14 C15 1.383(6) . ?
C15 C16 1.385(5) . ?
C16 C17 1.398(5) . ?
Cl1 C20 1.739(4) . ?
Cl2 C21 1.734(4) . ?
Cl3 C22 1.741(4) . ?
Cl4 C23 1.742(4) . ?
C18 C23 1.381(5) . ?
C18 C19 1.421(5) . ?
C19 C20 1.371(5) . ?
C20 C21 1.387(5) . ?
C21 C22 1.380(5) . ?
C22 C23 1.392(5) . ?
Cl5 C24 1.755(4) . ?
Cl6 C24 1.757(4) . ?
Cl7 C24 1.775(4) . ?
Cl8 C25 1.743(4) . ?
Cl9 C25 1.754(5) . ?
Cl10 C25 1.746(5) . ?
